data_4345248
loop_
_publ_author_name
'Chakraborty, Indranil'
'Jimenez, Jorge'
'Sameera, W. M. C.'
'Kato, Masako'
'Mascharak, Pradip K.'

_publ_section_title
;
 Luminescent Re(I) Carbonyl Complexes as Trackable PhotoCORMs for CO
 delivery to Cellular Targets
;
_journal_name_full 'Inorganic Chemistry'
_journal_paper_doi 10.1021/acs.inorgchem.6b02999
_journal_year 2017
_chemical_formula_sum 'C20 H14 F3 N4 O6 Re S'
_chemical_formula_weight 681.61
_space_group_crystal_system triclinic
_space_group_IT_number 2
_space_group_name_Hall '-P 1'
_space_group_name_H-M_alt 'P -1'
_symmetry_space_group_name_Hall '-P 1'
_symmetry_space_group_name_H-M 'P -1'
_atom_sites_solution_hydrogens geom
_audit_creation_method SHELXL-2014/7
_cell_angle_alpha 75.616(13)
_cell_angle_beta 86.112(13)
_cell_angle_gamma 89.034(14)
_cell_formula_units_Z 4
_cell_length_a 10.6208(19)
_cell_length_b 13.166(3)
_cell_length_c 16.427(2)
_cell_measurement_reflns_used 7899
_cell_measurement_temperature 273(2)
_cell_measurement_theta_max 24.649
_cell_measurement_theta_min 2.498
_cell_volume 2219.9(7)
_computing_cell_refinement 'Bruker SAINT'
_computing_data_collection 'Bruker APEX2'
_computing_data_reduction 'Bruker SAINT'
_computing_molecular_graphics 'Bruker SHELXTL'
_computing_publication_material 'Bruker SHELXTL'
_computing_structure_refinement 'SHELXL-2014/7 (Sheldrick, 2014)'
_computing_structure_solution 'SHELXT (Sheldrick 2015)'
_diffrn_ambient_temperature 273(2)
_diffrn_measured_fraction_theta_full 0.991
_diffrn_measured_fraction_theta_max 0.991
_diffrn_measurement_device_type 'Bruker APEX-II CCD'
_diffrn_measurement_method '\w scans'
_diffrn_radiation_type MoK\a
_diffrn_radiation_wavelength 0.71073
_diffrn_reflns_av_R_equivalents 0.0272
_diffrn_reflns_av_unetI/netI 0.0354
_diffrn_reflns_Laue_measured_fraction_full 0.991
_diffrn_reflns_Laue_measured_fraction_max 0.991
_diffrn_reflns_limit_h_max 12
_diffrn_reflns_limit_h_min -12
_diffrn_reflns_limit_k_max 15
_diffrn_reflns_limit_k_min -15
_diffrn_reflns_limit_l_max 19
_diffrn_reflns_limit_l_min -19
_diffrn_reflns_number 18928
_diffrn_reflns_point_group_measured_fraction_full 0.991
_diffrn_reflns_point_group_measured_fraction_max 0.991
_diffrn_reflns_theta_full 24.719
_diffrn_reflns_theta_max 24.719
_diffrn_reflns_theta_min 2.499
_exptl_absorpt_coefficient_mu 5.640
_exptl_absorpt_correction_T_max 0.7451
_exptl_absorpt_correction_T_min 0.6311
_exptl_absorpt_correction_type multi-scan
_exptl_absorpt_process_details SADABS
_exptl_crystal_colour yellow
_exptl_crystal_density_diffrn 2.039
_exptl_crystal_description block
_exptl_crystal_F_000 1312
_exptl_crystal_size_max 0.10
_exptl_crystal_size_mid 0.08
_exptl_crystal_size_min 0.06
_refine_diff_density_max 0.565
_refine_diff_density_min -0.633
_refine_diff_density_rms 0.091
_refine_ls_extinction_method none
_refine_ls_goodness_of_fit_ref 0.660
_refine_ls_hydrogen_treatment constr
_refine_ls_matrix_type full
_refine_ls_number_parameters 633
_refine_ls_number_reflns 7525
_refine_ls_number_restraints 0
_refine_ls_restrained_S_all 0.660
_refine_ls_R_factor_all 0.0318
_refine_ls_R_factor_gt 0.0240
_refine_ls_shift/su_max 0.002
_refine_ls_shift/su_mean 0.000
_refine_ls_structure_factor_coef Fsqd
_refine_ls_weighting_details 'w=1/[\s^2^(Fo^2^)+(0.1000P)^2^+0.9603P] where P=(Fo^2^+2Fc^2^)/3'
_refine_ls_weighting_scheme calc
_refine_ls_wR_factor_gt 0.0759
_refine_ls_wR_factor_ref 0.0878
_reflns_Friedel_coverage 0.000
_reflns_number_gt 6279
_reflns_number_total 7525
_reflns_threshold_expression 'I > 2\s(I)'
_cod_data_source_file ic6b02999_si_002.cif
_cod_data_source_block xsc1684_0m_a
_cod_depositor_comments
;

2020-05-08
Z value and formula fixed to values more according to usual
chemical conventions.                 miguel
;
_cod_original_formula_sum 'C40 H28 F6 N8 O12 Re2 S2'
_cod_original_formula_weight 1363.22
_cod_original_formula_units_Z 2
_cod_original_cell_volume 2219.9(8)
_cod_database_code 4345248
_shelx_shelxl_version_number 2014/7
_shelx_space_group_comment
;
The symmetry employed for this shelxl refinement is uniquely defined
by the following loop, which should always be used as a source of
symmetry information in preference to the above space-group names.
They are only intended as comments.
;

loop_
_space_group_symop_operation_xyz
'x, y, z'
'-x, -y, -z'

loop_
_atom_site_label
_atom_site_type_symbol
_atom_site_fract_x
_atom_site_fract_y
_atom_site_fract_z
_atom_site_U_iso_or_equiv
_atom_site_adp_type
_atom_site_occupancy
_atom_site_site_symmetry_order
_atom_site_calc_flag
_atom_site_refinement_flags_posn
_atom_site_refinement_flags_adp
Re1 Re 0.96023(2) 0.29603(2) 0.59909(2) 0.03007(8) Uani 1 1 d . .
Re2 Re 0.51423(2) 0.40794(2) 0.31253(2) 0.03033(8) Uani 1 1 d . .
S2 S 0.57543(13) 0.79590(11) 0.21081(9) 0.0434(3) Uani 1 1 d . .
S1 S 1.00692(13) 0.26650(13) 0.14134(10) 0.0523(4) Uani 1 1 d . .
O1 O 1.0330(4) 0.3636(3) 0.4099(2) 0.0488(9) Uani 1 1 d . .
O3 O 0.7689(4) 0.4757(3) 0.5714(3) 0.0563(10) Uani 1 1 d . .
N6 N 0.6150(4) 0.4909(3) 0.1954(3) 0.0332(9) Uani 1 1 d . .
N5 N 0.3645(4) 0.4766(3) 0.2316(2) 0.0322(9) Uani 1 1 d . .
O4 O 0.5178(4) 0.5886(3) 0.4005(3) 0.0637(12) Uani 1 1 d . .
N7 N 0.5072(4) 0.2804(3) 0.2493(3) 0.0347(9) Uani 1 1 d . .
O2 O 1.1650(4) 0.4447(3) 0.6253(3) 0.0628(12) Uani 1 1 d . .
N3 N 0.9249(4) 0.2414(3) 0.7354(3) 0.0377(10) Uani 1 1 d . .
N2 N 1.0699(4) 0.1511(3) 0.6149(2) 0.0340(9) Uani 1 1 d . .
N1 N 0.8227(4) 0.1784(3) 0.5919(2) 0.0324(9) Uani 1 1 d . .
O6 O 0.3527(4) 0.2824(4) 0.4634(3) 0.0665(12) Uani 1 1 d . .
O5 O 0.7476(4) 0.3108(4) 0.4007(3) 0.0640(12) Uani 1 1 d . .
N8 N 0.4368(4) 0.1494(3) 0.2031(3) 0.0423(10) Uani 1 1 d . .
O12 O 0.4733(4) 0.7435(4) 0.1861(3) 0.0682(13) Uani 1 1 d . .
F2 F 1.0238(5) 0.0626(3) 0.1996(3) 0.0875(13) Uani 1 1 d . .
C20 C 0.5190(5) 0.5227(4) 0.3663(3) 0.0421(12) Uani 1 1 d . .
C3 C 0.8415(5) 0.4088(4) 0.5839(3) 0.0388(12) Uani 1 1 d . .
N4 N 0.8408(4) 0.1751(4) 0.8627(3) 0.0438(11) Uani 1 1 d . .
O11 O 0.6766(4) 0.7288(4) 0.2423(3) 0.0773(14) Uani 1 1 d . .
C34 C 0.4060(5) 0.5313(4) 0.1522(3) 0.0342(11) Uani 1 1 d . .
C33 C 0.5386(5) 0.5396(4) 0.1339(3) 0.0364(11) Uani 1 1 d . .
F4 F 0.5646(5) 0.9481(4) 0.0744(3) 0.1030(17) Uani 1 1 d . .
O9 O 0.9212(4) 0.2733(4) 0.2107(3) 0.0759(14) Uani 1 1 d . .
C2 C 1.0900(5) 0.3880(4) 0.6152(3) 0.0404(12) Uani 1 1 d . .
C1 C 1.0041(5) 0.3368(4) 0.4810(4) 0.0341(11) Uani 1 1 d . .
C23 C 0.2405(5) 0.4687(4) 0.2490(4) 0.0441(13) Uani 1 1 d . .
H23 H 0.2110 0.4312 0.3025 0.053 Uiso 1 1 calc R U
C15 C 0.8719(5) 0.0798(4) 0.5975(3) 0.0369(11) Uani 1 1 d . .
F6 F 0.7393(4) 0.9326(3) 0.1261(3) 0.1028(16) Uani 1 1 d . .
C37 C 0.4058(5) 0.2317(4) 0.2352(3) 0.0376(12) Uani 1 1 d . .
H37 H 0.3233 0.2520 0.2460 0.045 Uiso 1 1 calc R U
C14 C 1.0033(5) 0.0660(4) 0.6099(3) 0.0351(11) Uani 1 1 d . .
O7 O 1.1372(4) 0.2707(4) 0.1570(4) 0.0725(14) Uani 1 1 d . .
O10 O 0.5374(5) 0.8704(4) 0.2573(3) 0.0864(16) Uani 1 1 d . .
C22 C 0.4106(5) 0.3316(4) 0.4072(3) 0.0399(12) Uani 1 1 d . .
C21 C 0.6590(5) 0.3479(4) 0.3682(3) 0.0403(12) Uani 1 1 d . .
C13 C 1.1915(5) 0.1381(4) 0.6291(3) 0.0421(12) Uani 1 1 d . .
H13 H 1.2381 0.1960 0.6324 0.050 Uiso 1 1 calc R U
F1 F 1.0587(5) 0.1145(4) 0.0691(3) 0.1052(16) Uani 1 1 d . .
C18 C 0.8215(5) 0.2070(4) 0.7814(3) 0.0372(11) Uani 1 1 d . .
H18 H 0.7434 0.2053 0.7595 0.045 Uiso 1 1 calc R U
C25 C 0.1927(6) 0.5667(4) 0.1135(4) 0.0511(15) Uani 1 1 d . .
H25 H 0.1343 0.5959 0.0745 0.061 Uiso 1 1 calc R U
F5 F 0.6885(6) 0.8242(4) 0.0616(3) 0.132(2) Uani 1 1 d . .
C24 C 0.1531(5) 0.5130(5) 0.1922(4) 0.0519(15) Uani 1 1 d . .
H24 H 0.0673 0.5059 0.2079 0.062 Uiso 1 1 calc R U
C10 C 1.0578(6) -0.0335(4) 0.6173(3) 0.0466(13) Uani 1 1 d . .
O8 O 0.9754(6) 0.3276(5) 0.0606(4) 0.107(2) Uani 1 1 d . .
C4 C 0.6996(5) 0.1916(5) 0.5815(3) 0.0458(13) Uani 1 1 d . .
H4 H 0.6649 0.2578 0.5776 0.055 Uiso 1 1 calc R U
C29 C 0.5862(6) 0.5945(4) 0.0532(3) 0.0447(13) Uani 1 1 d . .
C8 C 0.8574(7) -0.1047(4) 0.5994(4) 0.0565(16) Uani 1 1 d . .
H8 H 0.8091 -0.1616 0.5960 0.068 Uiso 1 1 calc R U
C35 C 0.6088(5) 0.2271(4) 0.2229(3) 0.0406(12) Uani 1 1 d . .
H35 H 0.6932 0.2441 0.2236 0.049 Uiso 1 1 calc R U
C32 C 0.7392(5) 0.4963(4) 0.1782(4) 0.0490(14) Uani 1 1 d . .
H32 H 0.7918 0.4635 0.2199 0.059 Uiso 1 1 calc R U
C26 C 0.3222(5) 0.5780(4) 0.0912(3) 0.0424(13) Uani 1 1 d . .
C7 C 0.7987(6) -0.0058(4) 0.5913(3) 0.0457(13) Uani 1 1 d . .
C28 C 0.5009(7) 0.6419(4) -0.0082(3) 0.0536(16) Uani 1 1 d . .
H28 H 0.5320 0.6789 -0.0614 0.064 Uiso 1 1 calc R U
C12 C 1.2521(6) 0.0422(5) 0.6392(4) 0.0502(14) Uani 1 1 d . .
H12 H 1.3370 0.0363 0.6501 0.060 Uiso 1 1 calc R U
C11 C 1.1872(6) -0.0432(4) 0.6330(4) 0.0510(15) Uani 1 1 d . .
H11 H 1.2276 -0.1076 0.6391 0.061 Uiso 1 1 calc R U
C27 C 0.3749(7) 0.6334(4) 0.0101(4) 0.0537(15) Uani 1 1 d . .
H27 H 0.3209 0.6645 -0.0312 0.064 Uiso 1 1 calc R U
C9 C 0.9809(7) -0.1186(4) 0.6118(4) 0.0546(16) Uani 1 1 d . .
H9 H 1.0165 -0.1847 0.6169 0.065 Uiso 1 1 calc R U
C16 C 1.0169(5) 0.2311(5) 0.7922(4) 0.0559(16) Uani 1 1 d . .
H16 H 1.1015 0.2488 0.7783 0.067 Uiso 1 1 calc R U
C6 C 0.6688(7) 0.0136(6) 0.5798(4) 0.0606(18) Uani 1 1 d . .
H6 H 0.6164 -0.0400 0.5746 0.073 Uiso 1 1 calc R U
F3 F 0.8704(5) 0.1149(6) 0.1220(5) 0.152(3) Uani 1 1 d . .
C19 C 0.7487(6) 0.1298(5) 0.9315(4) 0.0619(17) Uani 1 1 d . .
H19A H 0.6653 0.1393 0.9116 0.093 Uiso 1 1 calc R U
H19B H 0.7548 0.1640 0.9763 0.093 Uiso 1 1 calc R U
H19C H 0.7653 0.0563 0.9519 0.093 Uiso 1 1 calc R U
C17 C 0.9666(6) 0.1921(6) 0.8695(4) 0.0624(18) Uani 1 1 d . .
H17 H 1.0084 0.1788 0.9190 0.075 Uiso 1 1 calc R U
C36 C 0.5655(5) 0.1466(4) 0.1961(4) 0.0478(14) Uani 1 1 d . .
H36 H 0.6146 0.0976 0.1763 0.057 Uiso 1 1 calc R U
C30 C 0.7184(6) 0.5980(5) 0.0376(4) 0.0565(16) Uani 1 1 d . .
H30 H 0.7541 0.6333 -0.0149 0.068 Uiso 1 1 calc R U
C40 C 0.6426(6) 0.8764(4) 0.1119(4) 0.0525(15) Uani 1 1 d . .
C5 C 0.6211(5) 0.1103(6) 0.5763(4) 0.0573(16) Uani 1 1 d . .
H5 H 0.5353 0.1226 0.5705 0.069 Uiso 1 1 calc R U
C31 C 0.7936(6) 0.5497(5) 0.0996(4) 0.0580(16) Uani 1 1 d . .
H31 H 0.8809 0.5520 0.0897 0.070 Uiso 1 1 calc R U
C38 C 0.3496(6) 0.0795(5) 0.1799(5) 0.0661(19) Uani 1 1 d . .
H38A H 0.2664 0.0889 0.2036 0.099 Uiso 1 1 calc R U
H38B H 0.3759 0.0082 0.2011 0.099 Uiso 1 1 calc R U
H38C H 0.3488 0.0949 0.1197 0.099 Uiso 1 1 calc R U
C39 C 0.9878(6) 0.1330(6) 0.1334(5) 0.0655(18) Uani 1 1 d . .

loop_
_atom_site_aniso_label
_atom_site_aniso_U_11
_atom_site_aniso_U_22
_atom_site_aniso_U_33
_atom_site_aniso_U_23
_atom_site_aniso_U_13
_atom_site_aniso_U_12
Re1 0.02967(12) 0.02985(12) 0.02971(13) -0.00584(9) -0.00033(9) -0.00249(8)
Re2 0.02865(12) 0.03286(13) 0.02834(13) -0.00499(9) -0.00270(8) -0.00316(8)
S2 0.0396(7) 0.0412(7) 0.0500(8) -0.0126(6) -0.0029(6) 0.0008(6)
S1 0.0339(7) 0.0634(9) 0.0513(9) 0.0015(7) -0.0029(6) 0.0036(7)
O1 0.058(2) 0.049(2) 0.037(2) -0.0085(18) 0.0024(19) -0.0060(19)
O3 0.051(2) 0.049(2) 0.068(3) -0.014(2) -0.004(2) 0.014(2)
N6 0.030(2) 0.030(2) 0.037(2) -0.0044(18) 0.0057(18) -0.0059(17)
N5 0.031(2) 0.035(2) 0.031(2) -0.0083(17) -0.0027(17) 0.0002(17)
O4 0.077(3) 0.056(3) 0.065(3) -0.032(2) 0.007(2) -0.011(2)
N7 0.032(2) 0.033(2) 0.038(2) -0.0061(18) -0.0067(18) -0.0003(17)
O2 0.061(3) 0.049(2) 0.078(3) -0.011(2) -0.018(2) -0.020(2)
N3 0.033(2) 0.045(2) 0.033(2) -0.0073(19) -0.0014(19) -0.0040(19)
N2 0.035(2) 0.036(2) 0.028(2) -0.0033(17) 0.0031(18) -0.0079(18)
N1 0.033(2) 0.036(2) 0.026(2) -0.0030(17) 0.0005(17) -0.0068(18)
O6 0.076(3) 0.067(3) 0.047(3) 0.002(2) 0.017(2) -0.032(2)
O5 0.048(2) 0.077(3) 0.065(3) -0.008(2) -0.025(2) 0.006(2)
N8 0.041(2) 0.037(2) 0.052(3) -0.016(2) -0.012(2) 0.0036(19)
O12 0.050(3) 0.067(3) 0.089(4) -0.018(3) -0.014(2) -0.016(2)
F2 0.129(4) 0.069(3) 0.057(3) -0.004(2) 0.010(3) -0.020(3)
C20 0.040(3) 0.043(3) 0.040(3) -0.005(3) 0.003(2) -0.011(2)
C3 0.041(3) 0.039(3) 0.036(3) -0.010(2) 0.001(2) -0.002(2)
N4 0.045(3) 0.055(3) 0.027(2) -0.004(2) 0.004(2) 0.000(2)
O11 0.050(3) 0.067(3) 0.097(4) 0.014(3) -0.007(2) 0.006(2)
C34 0.038(3) 0.033(3) 0.033(3) -0.011(2) -0.003(2) 0.005(2)
C33 0.043(3) 0.030(3) 0.034(3) -0.004(2) -0.003(2) 0.000(2)
F4 0.092(3) 0.107(4) 0.083(3) 0.027(3) -0.011(3) 0.015(3)
O9 0.059(3) 0.090(4) 0.077(3) -0.022(3) 0.007(2) 0.010(3)
C2 0.040(3) 0.033(3) 0.045(3) -0.004(2) -0.002(2) 0.002(2)
C1 0.032(3) 0.026(2) 0.045(3) -0.010(2) -0.004(2) 0.000(2)
C23 0.037(3) 0.046(3) 0.047(3) -0.007(2) -0.001(2) 0.000(2)
C15 0.049(3) 0.035(3) 0.027(3) -0.007(2) 0.005(2) -0.014(2)
F6 0.084(3) 0.082(3) 0.124(4) 0.011(3) -0.006(3) -0.040(3)
C37 0.033(3) 0.039(3) 0.043(3) -0.013(2) -0.008(2) 0.000(2)
C14 0.042(3) 0.032(3) 0.028(3) -0.002(2) 0.000(2) -0.004(2)
O7 0.037(2) 0.066(3) 0.115(4) -0.022(3) -0.013(2) -0.003(2)
O10 0.120(4) 0.073(3) 0.072(3) -0.035(3) 0.015(3) 0.004(3)
C22 0.044(3) 0.045(3) 0.031(3) -0.009(2) 0.001(2) -0.006(2)
C21 0.037(3) 0.046(3) 0.035(3) -0.004(2) -0.004(2) -0.010(2)
C13 0.036(3) 0.046(3) 0.042(3) -0.006(2) -0.001(2) 0.004(2)
F1 0.141(4) 0.131(4) 0.050(3) -0.038(3) 0.001(3) 0.020(3)
C18 0.032(3) 0.047(3) 0.031(3) -0.008(2) 0.003(2) -0.005(2)
C25 0.054(4) 0.046(3) 0.055(4) -0.008(3) -0.026(3) 0.005(3)
F5 0.205(6) 0.084(3) 0.099(4) -0.034(3) 0.083(4) -0.024(4)
C24 0.033(3) 0.062(4) 0.063(4) -0.018(3) -0.007(3) 0.006(3)
C10 0.069(4) 0.037(3) 0.033(3) -0.007(2) -0.003(3) 0.009(3)
O8 0.098(4) 0.122(5) 0.073(4) 0.027(3) -0.006(3) 0.030(4)
C4 0.035(3) 0.057(3) 0.044(3) -0.010(3) -0.002(2) -0.003(3)
C29 0.061(4) 0.035(3) 0.036(3) -0.009(2) 0.013(3) -0.010(3)
C8 0.089(5) 0.039(3) 0.041(3) -0.008(2) 0.002(3) -0.030(3)
C35 0.026(3) 0.051(3) 0.045(3) -0.014(3) -0.001(2) 0.006(2)
C32 0.033(3) 0.049(3) 0.063(4) -0.012(3) 0.003(3) -0.002(2)
C26 0.056(3) 0.039(3) 0.035(3) -0.012(2) -0.016(3) 0.011(3)
C7 0.062(4) 0.043(3) 0.030(3) -0.005(2) -0.002(3) -0.014(3)
C28 0.089(5) 0.039(3) 0.028(3) -0.002(2) 0.004(3) -0.005(3)
C12 0.048(3) 0.058(4) 0.044(3) -0.011(3) -0.007(3) 0.014(3)
C11 0.070(4) 0.040(3) 0.041(3) -0.008(3) -0.006(3) 0.014(3)
C27 0.078(5) 0.050(3) 0.033(3) -0.008(3) -0.012(3) 0.007(3)
C9 0.087(5) 0.034(3) 0.042(3) -0.009(3) 0.000(3) -0.002(3)
C16 0.028(3) 0.094(5) 0.042(4) -0.011(3) -0.001(2) 0.001(3)
C6 0.072(5) 0.068(4) 0.043(4) -0.016(3) 0.003(3) -0.032(4)
F3 0.088(4) 0.185(6) 0.215(7) -0.102(6) -0.043(4) -0.035(4)
C19 0.061(4) 0.078(4) 0.041(4) -0.006(3) 0.010(3) -0.006(3)
C17 0.047(4) 0.101(5) 0.036(3) -0.010(3) -0.014(3) 0.004(3)
C36 0.046(3) 0.046(3) 0.055(4) -0.017(3) -0.006(3) 0.011(3)
C30 0.074(4) 0.047(3) 0.044(4) -0.009(3) 0.023(3) -0.010(3)
C40 0.058(4) 0.041(3) 0.057(4) -0.011(3) 0.006(3) 0.000(3)
C5 0.032(3) 0.081(5) 0.056(4) -0.010(3) -0.002(3) -0.021(3)
C31 0.046(3) 0.052(4) 0.070(4) -0.009(3) 0.021(3) -0.013(3)
C38 0.059(4) 0.061(4) 0.090(5) -0.037(4) -0.020(4) -0.004(3)
C39 0.055(4) 0.089(5) 0.058(4) -0.028(4) -0.008(3) -0.014(4)

loop_
_atom_type_symbol
_atom_type_description
_atom_type_scat_dispersion_real
_atom_type_scat_dispersion_imag
_atom_type_scat_source
C C 0.0033 0.0016 'International Tables Vol C Tables 4.2.6.8 and 6.1.1.4'
Re Re -1.0185 7.2310 'International Tables Vol C Tables 4.2.6.8 and 6.1.1.4'
S S 0.1246 0.1234 'International Tables Vol C Tables 4.2.6.8 and 6.1.1.4'
O O 0.0106 0.0060 'International Tables Vol C Tables 4.2.6.8 and 6.1.1.4'
N N 0.0061 0.0033 'International Tables Vol C Tables 4.2.6.8 and 6.1.1.4'
F F 0.0171 0.0103 'International Tables Vol C Tables 4.2.6.8 and 6.1.1.4'
H H 0.0000 0.0000 'International Tables Vol C Tables 4.2.6.8 and 6.1.1.4'

loop_
_geom_angle_atom_site_label_1
_geom_angle_atom_site_label_2
_geom_angle_atom_site_label_3
_geom_angle
_geom_angle_publ_flag
C1 Re1 C3 88.4(2) y
C1 Re1 C2 88.8(2) y
C3 Re1 C2 90.3(2) y
C1 Re1 N1 95.35(18) y
C3 Re1 N1 94.74(19) y
C2 Re1 N1 173.53(18) y
C1 Re1 N3 175.07(17) y
C3 Re1 N3 96.36(19) y
C2 Re1 N3 89.9(2) y
N1 Re1 N3 85.59(15) y
C1 Re1 N2 92.48(17) y
C3 Re1 N2 170.62(18) y
C2 Re1 N2 99.03(18) y
N1 Re1 N2 75.88(15) y
N3 Re1 N2 83.05(15) y
C21 Re2 C22 88.8(2) y
C21 Re2 C20 90.1(2) y
C22 Re2 C20 88.9(2) y
C21 Re2 N5 171.58(19) y
C22 Re2 N5 98.30(19) y
C20 Re2 N5 94.48(19) y
C21 Re2 N6 96.52(19) y
C22 Re2 N6 173.15(19) y
C20 Re2 N6 95.35(18) y
N5 Re2 N6 76.03(15) y
C21 Re2 N7 90.98(19) y
C22 Re2 N7 91.82(19) y
C20 Re2 N7 178.75(19) y
N5 Re2 N7 84.39(14) y
N6 Re2 N7 83.86(15) y
O11 S2 O10 115.9(3) ?
O11 S2 O12 114.1(3) ?
O10 S2 O12 114.3(3) ?
O11 S2 C40 103.5(3) ?
O10 S2 C40 103.4(3) ?
O12 S2 C40 103.4(3) ?
O8 S1 O7 114.3(4) ?
O8 S1 O9 116.0(3) ?
O7 S1 O9 114.5(3) ?
O8 S1 C39 103.2(4) ?
O7 S1 C39 103.0(3) ?
O9 S1 C39 103.5(3) ?
C32 N6 C33 118.4(5) ?
C32 N6 Re2 127.3(4) ?
C33 N6 Re2 114.3(3) ?
C23 N5 C34 117.4(4) ?
C23 N5 Re2 128.1(3) ?
C34 N5 Re2 114.5(3) ?
C37 N7 C35 105.4(4) ?
C37 N7 Re2 127.6(3) ?
C35 N7 Re2 126.7(3) ?
C18 N3 C16 104.9(4) ?
C18 N3 Re1 130.9(3) ?
C16 N3 Re1 124.1(3) ?
C13 N2 C14 117.9(4) ?
C13 N2 Re1 127.4(3) ?
C14 N2 Re1 114.7(3) ?
C4 N1 C15 117.7(4) ?
C4 N1 Re1 127.8(4) ?
C15 N1 Re1 114.5(3) ?
C37 N8 C36 106.2(4) ?
C37 N8 C38 126.3(5) ?
C36 N8 C38 127.6(5) ?
O4 C20 Re2 177.1(5) ?
O3 C3 Re1 177.0(5) ?
C18 N4 C17 106.1(5) ?
C18 N4 C19 127.5(5) ?
C17 N4 C19 126.4(5) ?
N5 C34 C26 122.0(5) ?
N5 C34 C33 117.2(4) ?
C26 C34 C33 120.9(5) ?
N6 C33 C29 122.6(5) ?
N6 C33 C34 118.0(4) ?
C29 C33 C34 119.4(5) ?
O2 C2 Re1 178.2(5) ?
O1 C1 Re1 178.0(4) ?
N5 C23 C24 123.5(5) ?
N5 C23 H23 118.2 ?
C24 C23 H23 118.2 ?
N1 C15 C7 122.9(5) ?
N1 C15 C14 117.2(4) ?
C7 C15 C14 119.8(5) ?
N7 C37 N8 111.6(4) ?
N7 C37 H37 124.2 ?
N8 C37 H37 124.2 ?
N2 C14 C10 122.9(5) ?
N2 C14 C15 117.6(4) ?
C10 C14 C15 119.5(5) ?
O6 C22 Re2 176.8(5) ?
O5 C21 Re2 178.7(5) ?
N2 C13 C12 122.9(5) ?
N2 C13 H13 118.6 ?
C12 C13 H13 118.6 ?
N3 C18 N4 112.4(5) ?
N3 C18 H18 123.8 ?
N4 C18 H18 123.8 ?
C24 C25 C26 119.4(5) ?
C24 C25 H25 120.3 ?
C26 C25 H25 120.3 ?
C25 C24 C23 119.8(5) ?
C25 C24 H24 120.1 ?
C23 C24 H24 120.1 ?
C14 C10 C11 116.9(5) ?
C14 C10 C9 119.3(5) ?
C11 C10 C9 123.8(5) ?
N1 C4 C5 122.6(5) ?
N1 C4 H4 118.7 ?
C5 C4 H4 118.7 ?
C33 C29 C30 117.1(5) ?
C33 C29 C28 119.5(5) ?
C30 C29 C28 123.4(5) ?
C9 C8 C7 121.8(5) ?
C9 C8 H8 119.1 ?
C7 C8 H8 119.1 ?
C36 C35 N7 108.8(5) ?
C36 C35 H35 125.6 ?
N7 C35 H35 125.6 ?
N6 C32 C31 122.3(6) ?
N6 C32 H32 118.8 ?
C31 C32 H32 118.8 ?
C25 C26 C34 117.9(5) ?
C25 C26 C27 124.3(5) ?
C34 C26 C27 117.8(5) ?
C15 C7 C8 118.8(5) ?
C15 C7 C6 116.6(5) ?
C8 C7 C6 124.5(6) ?
C27 C28 C29 120.5(5) ?
C27 C28 H28 119.8 ?
C29 C28 H28 119.8 ?
C11 C12 C13 119.9(6) ?
C11 C12 H12 120.1 ?
C13 C12 H12 120.1 ?
C12 C11 C10 119.5(5) ?
C12 C11 H11 120.3 ?
C10 C11 H11 120.3 ?
C28 C27 C26 122.0(5) ?
C28 C27 H27 119.0 ?
C26 C27 H27 119.0 ?
C8 C9 C10 120.8(5) ?
C8 C9 H9 119.6 ?
C10 C9 H9 119.6 ?
C17 C16 N3 109.6(5) ?
C17 C16 H16 125.2 ?
N3 C16 H16 125.2 ?
C5 C6 C7 119.8(6) ?
C5 C6 H6 120.1 ?
C7 C6 H6 120.1 ?
N4 C19 H19A 109.5 ?
N4 C19 H19B 109.5 ?
H19A C19 H19B 109.5 ?
N4 C19 H19C 109.5 ?
H19A C19 H19C 109.5 ?
H19B C19 H19C 109.5 ?
C16 C17 N4 107.0(5) ?
C16 C17 H17 126.5 ?
N4 C17 H17 126.5 ?
C35 C36 N8 108.0(5) ?
C35 C36 H36 126.0 ?
N8 C36 H36 126.0 ?
C31 C30 C29 119.7(5) ?
C31 C30 H30 120.1 ?
C29 C30 H30 120.1 ?
F5 C40 F4 110.7(6) ?
F5 C40 F6 105.3(6) ?
F4 C40 F6 103.3(5) ?
F5 C40 S2 113.8(4) ?
F4 C40 S2 113.0(4) ?
F6 C40 S2 109.9(5) ?
C6 C5 C4 120.4(6) ?
C6 C5 H5 119.8 ?
C4 C5 H5 119.8 ?
C30 C31 C32 119.8(6) ?
C30 C31 H31 120.1 ?
C32 C31 H31 120.1 ?
N8 C38 H38A 109.5 ?
N8 C38 H38B 109.5 ?
H38A C38 H38B 109.5 ?
N8 C38 H38C 109.5 ?
H38A C38 H38C 109.5 ?
H38B C38 H38C 109.5 ?
F3 C39 F2 108.9(7) ?
F3 C39 F1 107.7(6) ?
F2 C39 F1 104.8(6) ?
F3 C39 S1 110.7(6) ?
F2 C39 S1 113.2(5) ?
F1 C39 S1 111.2(5) ?

loop_
_geom_bond_atom_site_label_1
_geom_bond_atom_site_label_2
_geom_bond_distance
_geom_bond_publ_flag
Re1 C1 1.908(6) y
Re1 C3 1.912(5) y
Re1 C2 1.924(5) y
Re1 N1 2.177(4) y
Re1 N3 2.184(4) y
Re1 N2 2.188(4) y
Re2 C21 1.901(5) y
Re2 C22 1.916(5) y
Re2 C20 1.933(6) y
Re2 N5 2.181(4) y
Re2 N6 2.181(4) y
Re2 N7 2.188(4) y
S2 O11 1.421(4) ?
S2 O10 1.423(5) ?
S2 O12 1.429(4) ?
S2 C40 1.812(6) ?
S1 O8 1.428(5) ?
S1 O7 1.429(4) ?
S1 O9 1.429(5) ?
S1 C39 1.810(8) ?
O1 C1 1.154(6) ?
O3 C3 1.149(6) ?
N6 C32 1.329(6) ?
N6 C33 1.365(6) ?
N5 C23 1.329(6) ?
N5 C34 1.371(6) ?
O4 C20 1.144(6) ?
N7 C37 1.325(6) ?
N7 C35 1.380(6) ?
O2 C2 1.148(6) ?
N3 C18 1.309(6) ?
N3 C16 1.378(7) ?
N2 C13 1.329(6) ?
N2 C14 1.357(6) ?
N1 C4 1.332(6) ?
N1 C15 1.375(6) ?
O6 C22 1.135(6) ?
O5 C21 1.155(6) ?
N8 C37 1.344(6) ?
N8 C36 1.364(7) ?
N8 C38 1.450(7) ?
F2 C39 1.316(8) ?
N4 C18 1.326(6) ?
N4 C17 1.375(7) ?
N4 C19 1.457(7) ?
C34 C26 1.404(7) ?
C34 C33 1.420(7) ?
C33 C29 1.407(7) ?
F4 C40 1.308(7) ?
C23 C24 1.379(8) ?
C23 H23 0.9300 ?
C15 C7 1.408(7) ?
C15 C14 1.425(7) ?
F6 C40 1.342(7) ?
C37 H37 0.9300 ?
C14 C10 1.404(7) ?
C13 C12 1.385(7) ?
C13 H13 0.9300 ?
F1 C39 1.325(8) ?
C18 H18 0.9300 ?
C25 C24 1.353(8) ?
C25 C26 1.400(8) ?
C25 H25 0.9300 ?
F5 C40 1.269(7) ?
C24 H24 0.9300 ?
C10 C11 1.414(8) ?
C10 C9 1.422(8) ?
C4 C5 1.389(8) ?
C4 H4 0.9300 ?
C29 C30 1.411(8) ?
C29 C28 1.421(8) ?
C8 C9 1.344(9) ?
C8 C7 1.414(8) ?
C8 H8 0.9300 ?
C35 C36 1.343(8) ?
C35 H35 0.9300 ?
C32 C31 1.399(8) ?
C32 H32 0.9300 ?
C26 C27 1.432(8) ?
C7 C6 1.416(9) ?
C28 C27 1.351(9) ?
C28 H28 0.9300 ?
C12 C11 1.356(8) ?
C12 H12 0.9300 ?
C11 H11 0.9300 ?
C27 H27 0.9300 ?
C9 H9 0.9300 ?
C16 C17 1.326(8) ?
C16 H16 0.9300 ?
C6 C5 1.352(10) ?
C6 H6 0.9300 ?
F3 C39 1.308(8) ?
C19 H19A 0.9600 ?
C19 H19B 0.9600 ?
C19 H19C 0.9600 ?
C17 H17 0.9300 ?
C36 H36 0.9300 ?
C30 C31 1.360(9) ?
C30 H30 0.9300 ?
C5 H5 0.9300 ?
C31 H31 0.9300 ?
C38 H38A 0.9600 ?
C38 H38B 0.9600 ?
C38 H38C 0.9600 ?
